data_1511428
loop_
_publ_author_name
'Hammerschmidt, A.'
'Doech, M.'
'Puetz, S.'
'Krebs, B.'

_publ_section_title
;
 Na8 (B12 (B Se3)6): A novel selenoborato-closo-dodecaborate
;
_journal_name_full 'Zeitschrift fuer Anorganische und Allgemeine Chemie'
_journal_page_first 2299
_journal_page_last 2303
_journal_paper_doi 10.1002/zaac.200400291
_journal_volume 630
_journal_year 2004
_chemical_formula_sum 'B18 Na8 Se18'
_chemical_name_systematic 'Na8 (B12 (B Se3)6)'
_space_group_IT_number 14
_symmetry_space_group_name_Hall '-P 2ybc'
_symmetry_space_group_name_H-M 'P 1 21/c 1'
_cell_angle_alpha 90
_cell_angle_beta 117.821
_cell_angle_gamma 90
_cell_formula_units_Z 2
_cell_length_a 10.9902
_cell_length_b 16.2789
_cell_length_c 11.4889
_cell_volume 1817.870
_citation_journal_id_ASTM ZAACAB
_cod_data_source_file boron0-1_574.cif
_cod_data_source_block B18Na8Se18
_cod_original_cell_volume 1817.87
_cod_database_code 1511428

loop_
_symmetry_equiv_pos_as_xyz
x,y,z
-x,y+1/2,-z+1/2
-x,-y,-z
x,-y-1/2,z-1/2

loop_
_atom_site_label
_atom_site_type_symbol
_atom_site_fract_x
_atom_site_fract_y
_atom_site_fract_z
_atom_site_occupancy
_atom_site_U_iso_or_equiv
Se8 Se-2 0.01913 0.19643 0.49536 1 0.0
Se3 Se-2 0.22363 0.08852 0.20077 1 0.0
Se2 Se-2 0.7408 0.15803 0.70948 1 0.0
Se5 Se-2 0.35022 0.18958 0.55145 1 0.0
Se6 Se-2 0.79686 0.16724 0.08314 1 0.0
Na4 Na+1 0.8132 0.07699 0.2942 1 0.0
Se9 Se-2 0.20481 0.07647 0.90027 1 0.0
B3 B+1 0.3685 0.0422 0.3677 1 0.0
B6 B+1 0.719 0.2256 0.5596 1 0.0
B2 B+1 0.4399 0.0898 0.5266 1 0.0
B5 B+1 0.5368 0.0843 0.4382 1 0.0
B9 B+1 0.5003 0.0105 0.6473 1 0.0
Na2 Na+1 0.0653 0.25864 0.26427 1 0.0
B8 B+1 0.1747 0.3642 0.0128 1 0.0
Se1 Se-2 0.1587 0.01572 0.4829 1 0.0
Se7 Se-2 0.521 0.00564 0.83019 1 0.0
Na3 Na+1 0.535 0.84033 0.0685 1 0.0
Na1 Na+1 0.03378 0.87994 0.04076 1 0.0
B7 B+1 0.6167 0.0662 0.6086 1 0.0
B1 B+1 0.3016 0.0541 0.0852 1 0.0
Se4 Se-2 0.59422 0.18631 0.38042 1 0.0
B4 B+1 0.656 0.0018 0.504 1 0.0
